data_7124919
loop_
_publ_author_name
'Ragupathi, Ayyakkannu'
'Sagadevan, Arunachalam'
'Lin, Chun-Cheng'
'Hwu, Jih-Ru'
'Hwang, Kuo Chu'

_publ_section_title
;
 Copper(i)-catalysed oxidative C-N coupling of 2-aminopyridine with
 terminal alkynes featuring a C[triple bond, length as m-dash]C bond
 cleavage promoted by visible light.
;
_journal_issue 79
_journal_name_full 'Chemical communications (Cambridge, England)'
_journal_page_first 11756
_journal_page_last 11759
_journal_paper_doi 10.1039/c6cc05506k
_journal_volume 52
_journal_year 2016
_chemical_formula_sum 'C13 H9 F3 N2 O'
_chemical_formula_weight 266.22
_space_group_crystal_system triclinic
_space_group_IT_number 2
_space_group_name_Hall '-P 1'
_space_group_name_H-M_alt 'P -1'
_atom_sites_solution_hydrogens geom
_audit_creation_method SHELXL-2013
_audit_update_record
;
2016-04-27 deposited with the CCDC.
2016-08-15 downloaded from the CCDC.
;
_cell_angle_alpha 75.267(13)
_cell_angle_beta 80.383(12)
_cell_angle_gamma 88.880(13)
_cell_formula_units_Z 2
_cell_length_a 5.6170(11)
_cell_length_b 7.3899(16)
_cell_length_c 14.156(3)
_cell_measurement_reflns_used 4050
_cell_measurement_temperature 100(2)
_cell_measurement_theta_max 26.1752
_cell_measurement_theta_min 3.5497
_cell_volume 560.1(2)
_computing_cell_refinement 'SAINT V8.34A (Bruker AXS Inc., 2013)'
_computing_data_collection 'APEX2 (Bruker AXS, 2010)'
_computing_data_reduction 'SAINT V8.34A (Bruker AXS Inc., 2013)'
_computing_molecular_graphics 'SHELXTL (Sheldrick, 2008)'
_computing_publication_material SHELXTL
_computing_structure_refinement 'SHELXL-2013 (Sheldrick, 2013)'
_diffrn_ambient_temperature 100(2)
_diffrn_detector_area_resol_mean 8.3333
_diffrn_measured_fraction_theta_full 0.960
_diffrn_measured_fraction_theta_max 0.908
_diffrn_measurement_device_type 'Bruker APEX-II CCD'
_diffrn_measurement_method '\f and \w scans'
_diffrn_radiation_type MoK\a
_diffrn_radiation_wavelength 0.71073
_diffrn_reflns_av_R_equivalents 0.0783
_diffrn_reflns_av_unetI/netI 0.0910
_diffrn_reflns_Laue_measured_fraction_full 0.960
_diffrn_reflns_Laue_measured_fraction_max 0.908
_diffrn_reflns_limit_h_max 7
_diffrn_reflns_limit_h_min -6
_diffrn_reflns_limit_k_max 9
_diffrn_reflns_limit_k_min -9
_diffrn_reflns_limit_l_max 17
_diffrn_reflns_limit_l_min -17
_diffrn_reflns_number 6889
_diffrn_reflns_point_group_measured_fraction_full 0.960
_diffrn_reflns_point_group_measured_fraction_max 0.908
_diffrn_reflns_theta_full 25.242
_diffrn_reflns_theta_max 26.984
_diffrn_reflns_theta_min 1.509
_exptl_absorpt_coefficient_mu 0.136
_exptl_absorpt_correction_T_max 0.9484
_exptl_absorpt_correction_T_min 0.6356
_exptl_absorpt_correction_type multi-scan
_exptl_absorpt_process_details 'SADABS V2012/1 (Bruker AXS Inc.)'
_exptl_crystal_colour 'white crystal'
_exptl_crystal_density_diffrn 1.578
_exptl_crystal_density_meas ?
_exptl_crystal_density_method 'not measured'
_exptl_crystal_description Tabullar
_exptl_crystal_F_000 272
_exptl_crystal_size_max 0.15
_exptl_crystal_size_mid 0.09
_exptl_crystal_size_min 0.04
_refine_diff_density_max 0.832
_refine_diff_density_min -0.681
_refine_diff_density_rms 0.149
_refine_ls_extinction_coef 0.02(2)
_refine_ls_extinction_expression Fc^*^=kFc[1+0.001xFc^2^\l^3^/sin(2\q)]^-1/4^
_refine_ls_extinction_method SHELXL
_refine_ls_goodness_of_fit_ref 1.378
_refine_ls_hydrogen_treatment constr
_refine_ls_matrix_type full
_refine_ls_number_parameters 173
_refine_ls_number_reflns 2216
_refine_ls_number_restraints 0
_refine_ls_restrained_S_all 1.378
_refine_ls_R_factor_all 0.1601
_refine_ls_R_factor_gt 0.1230
_refine_ls_shift/su_max 0.025
_refine_ls_shift/su_mean 0.005
_refine_ls_structure_factor_coef Fsqd
_refine_ls_weighting_details 'w=1/[\s^2^(Fo^2^)+(0.2000P)^2^] where P=(Fo^2^+2Fc^2^)/3'
_refine_ls_weighting_scheme calc
_refine_ls_wR_factor_gt 0.3629
_refine_ls_wR_factor_ref 0.4026
_reflns_Friedel_coverage 0.000
_reflns_number_gt 1277
_reflns_number_total 2216
_reflns_threshold_expression 'I > 2\s(I)'
_cod_data_source_file c6cc05506k2.cif
_cod_data_source_block 131023lt_0m
_cod_depositor_comments
;
The following automatic conversions were performed:

data item '_exptl_crystal_density_meas' value 'not measured' was
changed to '?' -- the value is perceived as not measured.

Automatic conversion script
Id: cif_fix_values 6909 2019-04-08 15:41:33Z antanas 
;
_cod_database_code 7124919
_shelx_space_group_comment
;
The symmetry employed for this shelxl refinement is uniquely defined
by the following loop, which should always be used as a source of
symmetry information in preference to the above space-group names.
They are only intended as comments.
;
_shelxl_version_number 2013-4

loop_
_space_group_symop_operation_xyz
'x, y, z'
'-x, -y, -z'

loop_
_atom_site_label
_atom_site_type_symbol
_atom_site_fract_x
_atom_site_fract_y
_atom_site_fract_z
_atom_site_U_iso_or_equiv
_atom_site_adp_type
_atom_site_occupancy
_atom_site_site_symmetry_order
_atom_site_calc_flag
_atom_site_refinement_flags_posn
_atom_site_refinement_flags_adp
C1 C 0.6676(12) 0.7684(9) 0.4331(4) 0.0329(15) Uani 1 1 d . .
C2 C 0.6409(11) 0.7747(7) 0.3292(4) 0.0260(14) Uani 1 1 d . .
C3 C 0.4304(11) 0.6967(8) 0.3113(4) 0.0292(14) Uani 1 1 d . .
H3 H 0.3023 0.6459 0.3639 0.035 Uiso 1 1 calc R U
C4 C 0.4175(11) 0.6971(8) 0.2149(4) 0.0308(15) Uani 1 1 d . .
H4 H 0.2749 0.6481 0.2018 0.037 Uiso 1 1 calc R U
C5 C 0.5978(12) 0.7637(8) 0.1381(4) 0.0290(15) Uani 1 1 d . .
C6 C 0.8061(10) 0.8412(8) 0.1558(4) 0.0257(13) Uani 1 1 d . .
H6 H 0.9344 0.8887 0.1027 0.031 Uiso 1 1 calc R U
C7 C 0.8244(11) 0.8483(8) 0.2518(4) 0.0283(14) Uani 1 1 d . .
H7 H 0.9635 0.9040 0.2639 0.034 Uiso 1 1 calc R U
C8 C 0.5670(11) 0.7560(8) 0.0349(4) 0.0292(15) Uani 1 1 d . .
C9 C 0.8113(11) 0.7134(8) -0.1224(4) 0.0291(14) Uani 1 1 d . .
C10 C 0.6499(11) 0.7872(8) -0.1866(4) 0.0285(14) Uani 1 1 d . .
H10 H 0.4983 0.8336 -0.1634 0.034 Uiso 1 1 calc R U
C11 C 0.7195(12) 0.7900(8) -0.2848(4) 0.0320(15) Uani 1 1 d . .
H11 H 0.6158 0.8406 -0.3311 0.038 Uiso 1 1 calc R U
C12 C 0.9410(11) 0.7191(8) -0.3166(4) 0.0314(15) Uani 1 1 d . .
H12 H 0.9943 0.7228 -0.3844 0.038 Uiso 1 1 calc R U
C13 C 1.0792(11) 0.6436(9) -0.2456(4) 0.0307(15) Uani 1 1 d . .
H13 H 1.2297 0.5929 -0.2665 0.037 Uiso 1 1 calc R U
F1 F 0.8351(8) 0.6445(6) 0.4635(3) 0.0518(14) Uani 1 1 d . .
F2 F 0.7325(10) 0.9330(5) 0.4421(3) 0.0576(15) Uani 1 1 d . .
F3 F 0.4678(8) 0.7149(6) 0.5001(3) 0.0501(13) Uani 1 1 d . .
N1 N 0.7705(10) 0.7137(8) -0.0212(4) 0.0356(15) Uani 1 1 d . .
H1 H 0.8943 0.6820 0.0098 0.043 Uiso 1 1 calc R U
N2 N 1.0184(9) 0.6359(7) -0.1496(4) 0.0326(13) Uani 1 1 d . .
O1 O 0.3731(8) 0.7885(6) 0.0073(3) 0.0360(12) Uani 1 1 d . .

loop_
_atom_site_aniso_label
_atom_site_aniso_U_11
_atom_site_aniso_U_22
_atom_site_aniso_U_33
_atom_site_aniso_U_23
_atom_site_aniso_U_13
_atom_site_aniso_U_12
C1 0.050(4) 0.029(3) 0.021(3) -0.009(3) -0.003(3) 0.010(3)
C2 0.035(3) 0.022(3) 0.022(3) -0.010(2) 0.001(2) 0.003(2)
C3 0.036(3) 0.027(3) 0.022(3) -0.004(2) -0.001(2) 0.005(3)
C4 0.038(4) 0.029(3) 0.027(3) -0.010(3) -0.006(3) 0.006(3)
C5 0.044(4) 0.022(3) 0.021(3) -0.006(2) -0.005(3) 0.010(3)
C6 0.024(3) 0.027(3) 0.023(3) -0.007(2) 0.003(2) 0.002(2)
C7 0.035(3) 0.024(3) 0.024(3) -0.007(2) 0.001(2) 0.002(2)
C8 0.043(4) 0.023(3) 0.024(3) -0.009(2) -0.008(3) 0.005(3)
C9 0.040(4) 0.031(3) 0.022(3) -0.013(2) -0.009(3) 0.007(3)
C10 0.033(3) 0.028(3) 0.024(3) -0.009(2) -0.004(2) 0.008(3)
C11 0.047(4) 0.027(3) 0.023(3) -0.007(2) -0.007(3) 0.006(3)
C12 0.042(4) 0.029(3) 0.022(3) -0.008(2) 0.001(3) -0.006(3)
C13 0.032(3) 0.032(3) 0.031(3) -0.018(3) 0.002(3) 0.001(3)
F1 0.070(3) 0.063(3) 0.023(2) -0.0112(19) -0.0102(19) 0.028(2)
F2 0.111(4) 0.035(2) 0.028(2) -0.0135(18) -0.003(2) -0.007(2)
F3 0.069(3) 0.056(3) 0.024(2) -0.0173(18) 0.0045(19) 0.007(2)
N1 0.042(3) 0.047(3) 0.025(3) -0.019(2) -0.014(2) 0.024(3)
N2 0.033(3) 0.039(3) 0.031(3) -0.018(2) -0.008(2) 0.011(2)
O1 0.035(3) 0.048(3) 0.025(2) -0.010(2) -0.0078(19) 0.006(2)

loop_
_atom_type_symbol
_atom_type_description
_atom_type_scat_dispersion_real
_atom_type_scat_dispersion_imag
_atom_type_scat_source
C C 0.0033 0.0016 'International Tables Vol C Tables 4.2.6.8 and 6.1.1.4'
N N 0.0061 0.0033 'International Tables Vol C Tables 4.2.6.8 and 6.1.1.4'
O O 0.0106 0.0060 'International Tables Vol C Tables 4.2.6.8 and 6.1.1.4'
F F 0.0171 0.0103 'International Tables Vol C Tables 4.2.6.8 and 6.1.1.4'
H H 0.0000 0.0000 'International Tables Vol C Tables 4.2.6.8 and 6.1.1.4'

loop_
_geom_angle_atom_site_label_1
_geom_angle_atom_site_label_2
_geom_angle_atom_site_label_3
_geom_angle
F2 C1 F3 105.9(4)
F2 C1 F1 108.1(5)
F3 C1 F1 105.1(5)
F2 C1 C2 111.9(5)
F3 C1 C2 114.7(5)
F1 C1 C2 110.6(4)
C7 C2 C3 120.3(5)
C7 C2 C1 120.3(5)
C3 C2 C1 119.3(5)
C4 C3 C2 117.6(6)
C4 C3 H3 121.2
C2 C3 H3 121.2
C5 C4 C3 123.2(6)
C5 C4 H4 118.4
C3 C4 H4 118.4
C4 C5 C6 119.1(5)
C4 C5 C8 119.2(6)
C6 C5 C8 121.7(5)
C7 C6 C5 119.7(5)
C7 C6 H6 120.2
C5 C6 H6 120.2
C2 C7 C6 120.1(6)
C2 C7 H7 120.0
C6 C7 H7 120.0
O1 C8 N1 124.8(5)
O1 C8 C5 120.7(5)
N1 C8 C5 114.5(5)
N2 C9 C10 123.9(5)
N2 C9 N1 113.0(5)
C10 C9 N1 123.1(5)
C11 C10 C9 117.2(6)
C11 C10 H10 121.4
C9 C10 H10 121.4
C10 C11 C12 120.2(6)
C10 C11 H11 119.9
C12 C11 H11 119.9
C13 C12 C11 117.0(5)
C13 C12 H12 121.5
C11 C12 H12 121.5
N2 C13 C12 124.9(6)
N2 C13 H13 117.5
C12 C13 H13 117.5
C8 N1 C9 129.1(5)
C8 N1 H1 115.4
C9 N1 H1 115.4
C9 N2 C13 116.6(5)

loop_
_geom_bond_atom_site_label_1
_geom_bond_atom_site_label_2
_geom_bond_distance
C1 F2 1.319(7)
C1 F3 1.337(7)
C1 F1 1.345(7)
C1 C2 1.493(8)
C2 C7 1.378(8)
C2 C3 1.412(9)
C3 C4 1.378(8)
C3 H3 0.9500
C4 C5 1.353(9)
C4 H4 0.9500
C5 C6 1.399(9)
C5 C8 1.514(8)
C6 C7 1.395(8)
C6 H6 0.9500
C7 H7 0.9500
C8 O1 1.217(7)
C8 N1 1.358(7)
C9 N2 1.329(8)
C9 C10 1.396(8)
C9 N1 1.413(7)
C10 C11 1.375(8)
C10 H10 0.9500
C11 C12 1.390(9)
C11 H11 0.9500
C12 C13 1.372(9)
C12 H12 0.9500
C13 N2 1.332(7)
C13 H13 0.9500
N1 H1 0.8800
